data_4104328
loop_
_publ_author_name
'Tao Wu'
'Jian Zhang'
'Cong Zhou'
'Le Wang'
'Xianhui Bu'
'Pingyun Feng'

_publ_section_title
;
 Zeolite RHO-Type Net with the Lightest Elements
;
_journal_name_full 'Journal of the American Chemical Society'
_journal_page_first 6111
_journal_page_last 6113
_journal_paper_doi 10.1021/ja901725v
_journal_volume 131
_journal_year 2009
_chemical_formula_sum 'C28 H20 B Cu N8'
_chemical_formula_weight 542.87
_chemical_name_systematic
; 
 ? 
;
_space_group_IT_number 2
_symmetry_cell_setting triclinic
_symmetry_space_group_name_Hall '-P 1'
_symmetry_space_group_name_H-M 'P -1'
_atom_sites_solution_hydrogens geom
_atom_sites_solution_primary direct
_atom_sites_solution_secondary difmap
_audit_creation_method SHELXL-97
_cell_angle_alpha 86.2990(10)
_cell_angle_beta 79.4830(10)
_cell_angle_gamma 89.9890(10)
_cell_formula_units_Z 4
_cell_length_a 10.6599(2)
_cell_length_b 10.6608(2)
_cell_length_c 21.2449(5)
_cell_measurement_temperature 150(2)
_cell_volume 2368.66(8)
_computing_structure_refinement 'SHELXL-97 (Sheldrick, 1997)'
_computing_structure_solution 'SHELXS-97 (Sheldrick, 1990)'
_diffrn_ambient_temperature 150(2)
_diffrn_measured_fraction_theta_full 0.966
_diffrn_measured_fraction_theta_max 0.966
_diffrn_radiation_monochromator graphite
_diffrn_radiation_source 'fine-focus sealed tube'
_diffrn_radiation_type MoK\a
_diffrn_radiation_wavelength 0.71073
_diffrn_reflns_av_R_equivalents 0.0905
_diffrn_reflns_av_sigmaI/netI 0.1125
_diffrn_reflns_limit_h_max 12
_diffrn_reflns_limit_h_min -11
_diffrn_reflns_limit_k_max 12
_diffrn_reflns_limit_k_min -12
_diffrn_reflns_limit_l_max 24
_diffrn_reflns_limit_l_min -23
_diffrn_reflns_number 26556
_diffrn_reflns_theta_full 24.09
_diffrn_reflns_theta_max 24.09
_diffrn_reflns_theta_min 0.98
_exptl_absorpt_coefficient_mu 0.959
_exptl_crystal_density_diffrn 1.522
_exptl_crystal_density_method 'not measured'
_exptl_crystal_F_000 1112
_refine_diff_density_max 3.040
_refine_diff_density_min -2.304
_refine_diff_density_rms 0.210
_refine_ls_extinction_method none
_refine_ls_goodness_of_fit_ref 1.107
_refine_ls_hydrogen_treatment mixed
_refine_ls_matrix_type full
_refine_ls_number_parameters 685
_refine_ls_number_reflns 7290
_refine_ls_number_restraints 0
_refine_ls_restrained_S_all 1.107
_refine_ls_R_factor_all 0.1704
_refine_ls_R_factor_gt 0.1308
_refine_ls_shift/su_max 4.927
_refine_ls_shift/su_mean 0.025
_refine_ls_structure_factor_coef Fsqd
_refine_ls_weighting_details 'calc w=1/[\s^2^(Fo^2^)+(0.0783P)^2^+94.2779P] where P=(Fo^2^+2Fc^2^)/3'
_refine_ls_weighting_scheme calc
_refine_ls_wR_factor_gt 0.3223
_refine_ls_wR_factor_ref 0.3465
_reflns_number_gt 4695
_reflns_number_total 7290
_reflns_threshold_expression >2sigma(I)
_cod_data_source_file ja901725v_si_002_6.cif
_cod_data_source_block CuB(Bim)4
_cod_database_code 4104328

loop_
_symmetry_equiv_pos_as_xyz
'x, y, z'
'-x, -y, -z'

loop_
_atom_site_label
_atom_site_type_symbol
_atom_site_fract_x
_atom_site_fract_y
_atom_site_fract_z
_atom_site_U_iso_or_equiv
_atom_site_adp_type
_atom_site_occupancy
_atom_site_symmetry_multiplicity
_atom_site_calc_flag
_atom_site_refinement_flags
Cu1 Cu 0.46669(16) 0.58933(15) 0.24980(9) 0.0156(5) Uani 1 1 d .
Cu2 Cu 0.96711(15) 1.09070(15) 0.25013(9) 0.0154(5) Uani 1 1 d .
B1 B 0.4676(12) 1.0881(12) 0.2494(6) 0.001(3) Uani 1 1 d .
B2 B 0.9656(12) 0.5927(12) 0.2507(6) 0.000(3) Uani 1 1 d .
C11 C 0.4227(12) 0.8556(11) 0.2658(6) 0.011(3) Uani 1 1 d .
H11 H 0.3933 0.8562 0.2262 0.013 Uiso 1 1 calc R
C12 C 0.4918(11) 0.7899(12) 0.3506(6) 0.010(3) Uani 1 1 d .
C13 C 0.5358(14) 0.7150(14) 0.3979(7) 0.020(3) Uani 1 1 d .
H13 H 0.5317 0.6258 0.3996 0.024 Uiso 1 1 calc R
C14 C 0.5871(13) 0.7813(14) 0.4435(7) 0.021(3) Uani 1 1 d .
H14 H 0.6165 0.7356 0.4777 0.026 Uiso 1 1 calc R
C15 C 0.5952(13) 0.9128(13) 0.4389(7) 0.019(3) Uani 1 1 d .
H15 H 0.6330 0.9534 0.4695 0.023 Uiso 1 1 calc R
C16 C 0.5499(13) 0.9872(14) 0.3913(7) 0.021(3) Uani 1 1 d .
H16 H 0.5533 1.0764 0.3893 0.025 Uiso 1 1 calc R
C17 C 0.4990(12) 0.9207(13) 0.3464(6) 0.013(3) Uani 1 1 d .
C21 C 0.2414(12) 1.1355(12) 0.2339(7) 0.015(3) Uani 1 1 d .
H21 H 0.2239 1.1819 0.2711 0.018 Uiso 1 1 calc R
C22 C 0.3468(12) 1.0359(12) 0.1543(6) 0.012(3) Uani 1 1 d .
C23 C 0.4338(13) 0.9739(12) 0.1091(7) 0.017(3) Uani 1 1 d .
H23 H 0.5220 0.9700 0.1112 0.020 Uiso 1 1 calc R
C24 C 0.3842(13) 0.9181(13) 0.0607(7) 0.017(3) Uani 1 1 d .
H24 H 0.4398 0.8738 0.0298 0.020 Uiso 1 1 calc R
C25 C 0.2549(14) 0.9261(13) 0.0569(7) 0.020(3) Uani 1 1 d .
H25 H 0.2242 0.8892 0.0230 0.024 Uiso 1 1 calc R
C26 C 0.1718(13) 0.9873(12) 0.1019(6) 0.015(3) Uani 1 1 d .
H26 H 0.0838 0.9919 0.0994 0.018 Uiso 1 1 calc R
C27 C 0.2168(12) 1.0418(11) 0.1505(6) 0.012(3) Uani 1 1 d .
C31 C 0.4996(11) 1.3249(12) 0.2662(6) 0.011(3) Uani 1 1 d .
H31 H 0.5583 1.3374 0.2269 0.013 Uiso 1 1 calc R
C32 C 0.3659(12) 1.2319(12) 0.3473(6) 0.012(3) Uani 1 1 d .
C33 C 0.2813(12) 1.1566(13) 0.3918(6) 0.016(3) Uani 1 1 d .
H33 H 0.2785 1.0680 0.3892 0.019 Uiso 1 1 calc R
C34 C 0.2016(13) 1.2146(13) 0.4397(7) 0.018(3) Uani 1 1 d .
H34 H 0.1426 1.1651 0.4703 0.022 Uiso 1 1 calc R
C35 C 0.2063(14) 1.3460(14) 0.4443(7) 0.025(3) Uani 1 1 d .
H35 H 0.1522 1.3829 0.4786 0.031 Uiso 1 1 calc R
C36 C 0.2877(14) 1.4219(13) 0.3999(7) 0.020(3) Uani 1 1 d .
H36 H 0.2887 1.5106 0.4023 0.024 Uiso 1 1 calc R
C37 C 0.3695(13) 1.3631(13) 0.3508(6) 0.017(3) Uani 1 1 d .
C41 C 0.7132(11) 1.0610(13) 0.2369(6) 0.023(4) Uani 1 1 d .
H41 H 0.7069 1.0224 0.2790 0.027 Uiso 1 1 calc R
C42 C 0.6559(13) 1.1680(12) 0.1542(6) 0.014(3) Uani 1 1 d .
C43 C 0.6048(13) 1.2429(11) 0.1091(6) 0.012(3) Uani 1 1 d .
H43 H 0.5150 1.2469 0.1116 0.014 Uiso 1 1 calc R
C44 C 0.6837(14) 1.3100(13) 0.0617(7) 0.022(3) Uani 1 1 d .
H44 H 0.6479 1.3598 0.0309 0.026 Uiso 1 1 calc R
C45 C 0.8178(14) 1.3082(13) 0.0566(7) 0.021(3) Uani 1 1 d .
H45 H 0.8710 1.3577 0.0235 0.025 Uiso 1 1 calc R
C46 C 0.8708(13) 1.2331(13) 0.1005(6) 0.018(3) Uani 1 1 d .
H46 H 0.9607 1.2289 0.0976 0.022 Uiso 1 1 calc R
C47 C 0.7889(12) 1.1644(12) 0.1490(7) 0.014(3) Uani 1 1 d .
C51 C 0.7433(12) 0.5495(12) 0.2335(7) 0.017(3) Uani 1 1 d .
H51 H 0.7271 0.4938 0.2708 0.021 Uiso 1 1 calc R
C52 C 0.8476(12) 0.6706(11) 0.1539(6) 0.009(3) Uani 1 1 d .
C53 C 0.9343(12) 0.7453(12) 0.1089(7) 0.015(3) Uani 1 1 d .
H53 H 1.0226 0.7484 0.1107 0.018 Uiso 1 1 calc R
C54 C 0.8839(13) 0.8153(13) 0.0609(7) 0.020(3) Uani 1 1 d .
H54 H 0.9388 0.8683 0.0300 0.024 Uiso 1 1 calc R
C55 C 0.7543(14) 0.8078(13) 0.0581(7) 0.022(3) Uani 1 1 d .
H55 H 0.7234 0.8546 0.0246 0.026 Uiso 1 1 calc R
C56 C 0.6696(13) 0.7347(13) 0.1024(7) 0.017(3) Uani 1 1 d .
H56 H 0.5815 0.7316 0.0999 0.020 Uiso 1 1 calc R
C57 C 0.7163(12) 0.6662(12) 0.1503(6) 0.012(3) Uani 1 1 d .
C61 C 0.9982(13) 0.3558(11) 0.2652(6) 0.013(3) Uani 1 1 d .
H61 H 1.0557 0.3561 0.2254 0.016 Uiso 1 1 calc R
C62 C 0.8669(12) 0.2917(14) 0.3498(6) 0.016(3) Uani 1 1 d .
C63 C 0.7889(13) 0.2190(13) 0.3981(6) 0.015(3) Uani 1 1 d .
H63 H 0.7924 0.1298 0.4009 0.018 Uiso 1 1 calc R
C64 C 0.7039(13) 0.2856(15) 0.4429(7) 0.024(3) Uani 1 1 d .
H64 H 0.6484 0.2396 0.4766 0.028 Uiso 1 1 calc R
C65 C 0.6989(13) 0.4149(13) 0.4395(7) 0.021(3) Uani 1 1 d .
H65 H 0.6395 0.4557 0.4703 0.025 Uiso 1 1 calc R
C66 C 0.7801(13) 0.4874(13) 0.3914(7) 0.016(3) Uani 1 1 d .
H66 H 0.7785 0.5767 0.3892 0.020 Uiso 1 1 calc R
C67 C 0.8640(12) 0.4215(12) 0.3465(6) 0.013(3) Uani 1 1 d .
C71 C 1.2140(11) 0.6224(14) 0.2372(7) 0.024(4) Uani 1 1 d .
H71 H 1.2085 0.6490 0.2795 0.029 Uiso 1 1 calc R
C72 C 1.1552(12) 0.5363(12) 0.1525(6) 0.013(3) Uani 1 1 d .
C73 C 1.1030(12) 0.4756(12) 0.1077(6) 0.011(3) Uani 1 1 d .
H73 H 1.0132 0.4733 0.1098 0.013 Uiso 1 1 calc R
C74 C 1.1831(14) 0.4185(12) 0.0598(6) 0.018(3) Uani 1 1 d .
H74 H 1.1485 0.3752 0.0291 0.022 Uiso 1 1 calc R
C75 C 1.3176(13) 0.4241(13) 0.0563(7) 0.020(3) Uani 1 1 d .
H75 H 1.3717 0.3857 0.0225 0.024 Uiso 1 1 calc R
C76 C 1.3723(13) 0.4845(13) 0.1013(6) 0.017(3) Uani 1 1 d .
H76 H 1.4620 0.4865 0.0994 0.020 Uiso 1 1 calc R
C77 C 1.2887(12) 0.5420(12) 0.1493(6) 0.013(3) Uani 1 1 d .
C81 C 0.9211(14) 0.8239(13) 0.2670(7) 0.020(3) Uani 1 1 d .
H81 H 0.8878 0.8348 0.2285 0.024 Uiso 1 1 calc R
C82 C 0.9968(12) 0.7332(12) 0.3463(6) 0.014(3) Uani 1 1 d .
C83 C 1.0486(13) 0.6589(13) 0.3913(7) 0.018(3) Uani 1 1 d .
H83 H 1.0524 0.5703 0.3888 0.021 Uiso 1 1 calc R
C84 C 1.0939(13) 0.7143(13) 0.4391(7) 0.016(3) Uani 1 1 d .
H84 H 1.1295 0.6637 0.4697 0.019 Uiso 1 1 calc R
C85 C 1.0883(14) 0.8465(15) 0.4435(7) 0.026(4) Uani 1 1 d .
H85 H 1.1212 0.8833 0.4768 0.032 Uiso 1 1 calc R
C86 C 1.0355(13) 0.9231(13) 0.3999(7) 0.019(3) Uani 1 1 d .
H86 H 1.0298 1.0115 0.4029 0.023 Uiso 1 1 calc R
C87 C 0.9909(13) 0.8626(12) 0.3509(6) 0.014(3) Uani 1 1 d .
N11 N 0.4399(10) 0.7496(10) 0.2989(5) 0.012(2) Uani 1 1 d .
N12 N 0.4498(10) 0.9646(10) 0.2918(5) 0.010(2) Uani 1 1 d .
N21 N 0.3613(9) 1.0964(9) 0.2084(5) 0.005(2) Uani 1 1 d .
N22 N 0.1512(10) 1.1024(10) 0.2016(5) 0.010(2) Uani 1 1 d .
N31 N 0.4554(9) 1.2041(9) 0.2915(5) 0.008(2) Uani 1 1 d .
N32 N 0.4563(10) 1.4168(11) 0.2993(6) 0.018(3) Uani 1 1 d .
N41 N 0.6011(10) 1.0953(9) 0.2085(5) 0.010(2) Uani 1 1 d .
N42 N 0.8167(11) 1.0869(10) 0.2013(6) 0.017(3) Uani 1 1 d .
N51 N 0.8606(9) 0.5963(9) 0.2082(5) 0.006(2) Uani 1 1 d .
N52 N 0.6512(10) 0.5883(10) 0.2013(5) 0.010(2) Uani 1 1 d .
N61 N 0.9522(9) 0.4651(10) 0.2919(5) 0.008(2) Uani 1 1 d .
N62 N 0.9567(10) 0.2500(10) 0.2992(5) 0.012(2) Uani 1 1 d .
N71 N 1.1008(10) 0.5988(9) 0.2085(5) 0.008(2) Uani 1 1 d .
N72 N 1.3173(11) 0.6041(10) 0.2010(5) 0.016(3) Uani 1 1 d .
N81 N 0.9509(9) 0.7064(10) 0.2914(5) 0.011(2) Uani 1 1 d .
N82 N 0.9410(11) 0.9172(10) 0.2991(5) 0.015(3) Uani 1 1 d .

loop_
_atom_site_aniso_label
_atom_site_aniso_U_11
_atom_site_aniso_U_22
_atom_site_aniso_U_33
_atom_site_aniso_U_23
_atom_site_aniso_U_13
_atom_site_aniso_U_12
Cu1 0.0115(9) 0.0073(8) 0.0301(11) -0.0016(7) -0.0085(7) 0.0013(6)
Cu2 0.0110(9) 0.0074(8) 0.0298(11) -0.0032(7) -0.0078(7) 0.0027(6)
B1 0.000(6) 0.000(6) 0.000(7) 0.005(5) 0.004(5) 0.002(4)
B2 0.000(6) 0.000(6) 0.000(7) -0.004(5) 0.001(5) 0.002(4)
C11 0.024(7) 0.000(6) 0.014(7) -0.005(5) -0.018(6) 0.008(5)
C12 0.004(6) 0.021(7) 0.004(7) 0.001(5) 0.001(5) -0.003(5)
C13 0.026(8) 0.021(8) 0.012(8) 0.004(6) -0.003(6) 0.000(6)
C14 0.014(7) 0.037(9) 0.013(8) 0.006(6) -0.006(6) 0.007(6)
C15 0.019(7) 0.022(8) 0.020(8) -0.008(6) -0.010(6) 0.004(6)
C16 0.021(8) 0.022(8) 0.023(8) -0.008(6) -0.008(6) 0.004(6)
C17 0.007(6) 0.022(8) 0.010(7) -0.003(5) -0.001(5) 0.007(5)
C21 0.009(7) 0.010(7) 0.027(8) -0.004(6) -0.004(6) -0.004(5)
C22 0.013(7) 0.015(7) 0.008(7) 0.006(5) -0.006(5) -0.005(5)
C23 0.016(7) 0.007(7) 0.029(9) -0.003(6) -0.006(6) 0.006(5)
C24 0.018(7) 0.019(8) 0.015(8) -0.005(6) -0.004(6) 0.002(6)
C25 0.032(9) 0.018(8) 0.014(8) -0.008(6) -0.011(6) -0.001(6)
C26 0.016(7) 0.019(7) 0.012(7) 0.000(5) -0.006(6) -0.005(5)
C27 0.014(7) 0.007(6) 0.015(7) 0.001(5) -0.003(5) 0.004(5)
C31 0.008(6) 0.014(7) 0.007(7) -0.013(5) 0.011(5) -0.012(5)
C32 0.016(7) 0.010(7) 0.011(7) -0.006(5) -0.003(6) 0.004(5)
C33 0.010(7) 0.026(8) 0.015(8) -0.004(6) -0.009(6) -0.001(6)
C34 0.014(7) 0.029(8) 0.013(8) 0.004(6) -0.007(6) -0.005(6)
C35 0.022(8) 0.031(9) 0.019(9) -0.002(7) 0.007(6) 0.000(6)
C36 0.028(8) 0.018(8) 0.017(8) -0.009(6) -0.008(6) 0.004(6)
C37 0.015(7) 0.028(8) 0.008(7) -0.004(6) -0.002(6) 0.002(6)
C41 0.002(6) 0.038(8) 0.010(7) 0.041(6) 0.031(5) 0.036(6)
C42 0.016(7) 0.010(7) 0.017(8) -0.004(5) -0.005(6) 0.002(5)
C43 0.018(7) 0.007(6) 0.013(7) -0.003(5) -0.009(6) 0.001(5)
C44 0.026(8) 0.020(8) 0.021(8) -0.001(6) -0.010(7) 0.003(6)
C45 0.027(8) 0.022(8) 0.012(8) 0.004(6) -0.005(6) 0.004(6)
C46 0.013(7) 0.027(8) 0.011(8) -0.001(6) 0.005(6) -0.008(6)
C47 0.007(6) 0.010(7) 0.025(8) -0.003(6) -0.004(6) 0.001(5)
C51 0.009(7) 0.013(7) 0.030(9) -0.003(6) -0.004(6) -0.005(5)
C52 0.011(6) 0.006(6) 0.014(7) -0.001(5) -0.009(5) 0.007(5)
C53 0.009(7) 0.015(7) 0.021(8) 0.003(6) -0.007(6) -0.005(5)
C54 0.018(8) 0.020(8) 0.021(8) 0.005(6) -0.004(6) -0.004(6)
C55 0.032(9) 0.020(8) 0.016(8) 0.001(6) -0.014(7) 0.008(6)
C56 0.009(7) 0.021(7) 0.019(8) 0.001(6) -0.001(6) 0.012(5)
C57 0.007(6) 0.017(7) 0.015(7) -0.006(5) -0.004(5) 0.003(5)
C61 0.021(7) 0.000(6) 0.014(7) -0.003(5) 0.013(6) -0.001(5)
C62 0.003(6) 0.037(9) 0.012(8) 0.001(6) -0.009(6) 0.008(6)
C63 0.019(7) 0.019(7) 0.011(7) -0.006(5) -0.007(6) 0.003(6)
C64 0.014(7) 0.044(10) 0.012(8) 0.004(6) -0.003(6) -0.005(6)
C65 0.014(7) 0.025(8) 0.021(8) 0.006(6) 0.001(6) 0.006(6)
C66 0.015(7) 0.016(7) 0.016(8) 0.000(6) 0.002(6) 0.007(5)
C67 0.016(7) 0.014(7) 0.011(7) -0.006(5) -0.008(6) 0.000(5)
C71 0.003(7) 0.040(9) 0.021(8) -0.040(7) 0.033(6) -0.038(6)
C72 0.003(6) 0.020(7) 0.016(8) 0.001(5) -0.001(5) 0.002(5)
C73 0.007(6) 0.015(7) 0.011(7) -0.005(5) -0.001(5) 0.001(5)
C74 0.031(8) 0.014(7) 0.011(7) -0.004(5) -0.009(6) 0.002(6)
C75 0.016(7) 0.020(8) 0.026(9) -0.006(6) -0.005(6) 0.010(6)
C76 0.012(7) 0.027(8) 0.014(8) -0.001(6) -0.007(6) 0.011(6)
C77 0.010(7) 0.016(7) 0.017(8) 0.000(5) -0.010(6) 0.005(5)
C81 0.028(8) 0.020(8) 0.023(8) -0.010(6) -0.026(7) 0.021(6)
C82 0.011(7) 0.018(7) 0.012(7) 0.001(5) 0.000(6) 0.001(5)
C83 0.014(7) 0.015(7) 0.027(9) 0.004(6) -0.011(6) 0.002(5)
C84 0.017(7) 0.019(8) 0.012(7) 0.001(6) -0.004(6) 0.002(6)
C85 0.019(8) 0.043(10) 0.018(9) -0.008(7) -0.005(6) -0.003(7)
C86 0.020(8) 0.018(8) 0.022(8) -0.006(6) -0.010(6) -0.001(6)
C87 0.015(7) 0.019(7) 0.009(7) 0.001(5) -0.003(5) -0.004(5)
N11 0.012(6) 0.018(6) 0.010(6) 0.000(4) -0.010(5) 0.000(4)
N12 0.010(6) 0.015(6) 0.007(6) -0.002(4) -0.006(4) 0.008(4)
N21 0.009(5) 0.002(5) 0.005(6) -0.004(4) -0.004(4) 0.002(4)
N22 0.015(6) 0.011(6) 0.007(6) -0.002(4) -0.009(5) 0.008(4)
N31 0.003(5) 0.007(5) 0.013(6) -0.002(4) 0.002(4) 0.001(4)
N32 0.009(6) 0.029(7) 0.015(7) -0.008(5) -0.003(5) 0.004(5)
N41 0.018(6) 0.005(5) 0.008(6) -0.002(4) -0.001(5) 0.009(4)
N42 0.026(7) 0.011(6) 0.017(7) 0.003(5) -0.013(6) 0.003(5)
N51 0.010(5) 0.000(5) 0.007(6) 0.001(4) 0.000(4) -0.002(4)
N52 0.014(6) 0.010(6) 0.008(6) 0.001(4) -0.009(5) 0.005(4)
N61 0.000(5) 0.018(6) 0.006(6) -0.001(4) -0.002(4) 0.000(4)
N62 0.011(6) 0.018(6) 0.009(6) -0.005(5) -0.001(5) 0.000(4)
N71 0.017(6) 0.004(5) 0.005(6) -0.004(4) -0.006(4) 0.008(4)
N72 0.026(7) 0.010(6) 0.014(6) -0.001(4) -0.011(5) -0.004(5)
N81 0.003(5) 0.017(6) 0.013(6) -0.003(5) -0.004(4) 0.003(4)
N82 0.020(6) 0.020(6) 0.008(6) -0.007(5) -0.004(5) 0.002(5)

loop_
_atom_type_symbol
_atom_type_description
_atom_type_scat_dispersion_real
_atom_type_scat_dispersion_imag
_atom_type_scat_source
C C 0.0033 0.0016 'International Tables Vol C Tables 4.2.6.8 and 6.1.1.4'
H H 0.0000 0.0000 'International Tables Vol C Tables 4.2.6.8 and 6.1.1.4'
N N 0.0061 0.0033 'International Tables Vol C Tables 4.2.6.8 and 6.1.1.4'
B B 0.0013 0.0007 'International Tables Vol C Tables 4.2.6.8 and 6.1.1.4'
Cu Cu 0.3201 1.2651 'International Tables Vol C Tables 4.2.6.8 and 6.1.1.4'

loop_
_geom_angle_atom_site_label_1
_geom_angle_atom_site_label_2
_geom_angle_atom_site_label_3
_geom_angle
_geom_angle_site_symmetry_1
_geom_angle_site_symmetry_3
N52 Cu1 N32 100.5(4) . 1_545
N52 Cu1 N11 108.6(4) . .
N32 Cu1 N11 119.9(5) 1_545 .
N52 Cu1 N72 120.7(5) . 1_455
N32 Cu1 N72 108.7(4) 1_545 1_455
N11 Cu1 N72 99.7(4) . 1_455
N62 Cu2 N22 100.9(4) 1_565 1_655
N62 Cu2 N82 120.2(4) 1_565 .
N22 Cu2 N82 108.0(4) 1_655 .
N62 Cu2 N42 109.0(4) 1_565 .
N22 Cu2 N42 120.8(5) 1_655 .
N82 Cu2 N42 99.3(4) . .
N41 B1 N12 110.3(9) . .
N41 B1 N21 112.5(10) . .
N12 B1 N21 108.6(10) . .
N41 B1 N31 106.5(10) . .
N12 B1 N31 110.9(10) . .
N21 B1 N31 108.0(9) . .
N81 B2 N71 108.1(9) . .
N81 B2 N51 109.1(9) . .
N71 B2 N51 110.9(10) . .
N81 B2 N61 112.8(10) . .
N71 B2 N61 107.9(9) . .
N51 B2 N61 108.1(9) . .
N11 C11 N12 116.4(11) . .
C13 C12 C17 123.5(12) . .
C13 C12 N11 127.3(12) . .
C17 C12 N11 109.2(11) . .
C12 C13 C14 115.2(13) . .
C15 C14 C13 121.4(13) . .
C14 C15 C16 122.8(13) . .
C15 C16 C17 115.5(13) . .
C12 C17 C16 121.7(12) . .
C12 C17 N12 107.9(11) . .
C16 C17 N12 130.4(12) . .
N22 C21 N21 114.0(12) . .
N21 C22 C27 106.7(11) . .
N21 C22 C23 132.2(12) . .
C27 C22 C23 121.1(12) . .
C24 C23 C22 116.8(12) . .
C25 C24 C23 121.5(12) . .
C26 C25 C24 120.4(12) . .
C27 C26 C25 119.6(13) . .
C26 C27 N22 129.6(12) . .
C26 C27 C22 120.5(12) . .
N22 C27 C22 109.8(11) . .
N32 C31 N31 116.3(11) . .
C33 C32 C37 121.1(12) . .
C33 C32 N31 132.3(11) . .
C37 C32 N31 106.5(11) . .
C34 C33 C32 118.0(13) . .
C33 C34 C35 121.3(13) . .
C36 C35 C34 121.4(13) . .
C35 C36 C37 117.6(13) . .
N32 C37 C32 109.8(11) . .
N32 C37 C36 129.4(13) . .
C32 C37 C36 120.7(13) . .
N42 C41 N41 114.2(11) . .
N41 C42 C43 132.9(12) . .
N41 C42 C47 108.4(11) . .
C43 C42 C47 118.6(12) . .
C44 C43 C42 119.8(13) . .
C43 C44 C45 122.0(13) . .
C46 C45 C44 119.3(13) . .
C45 C46 C47 118.3(13) . .
C46 C47 C42 122.1(13) . .
C46 C47 N42 129.9(12) . .
C42 C47 N42 108.0(12) . .
N52 C51 N51 114.4(13) . .
N51 C52 C53 133.0(11) . .
N51 C52 C57 106.0(11) . .
C53 C52 C57 121.0(11) . .
C52 C53 C54 116.9(12) . .
C55 C54 C53 120.8(13) . .
C56 C55 C54 122.2(13) . .
C55 C56 C57 118.2(12) . .
C56 C57 N52 129.5(12) . .
C56 C57 C52 121.0(12) . .
N52 C57 C52 109.5(11) . .
N62 C61 N61 115.4(11) . .
C67 C62 C63 122.1(12) . .
C67 C62 N62 110.2(12) . .
C63 C62 N62 127.7(13) . .
C62 C63 C64 116.1(13) . .
C65 C64 C63 122.3(13) . .
C64 C65 C66 121.1(13) . .
C65 C66 C67 116.7(13) . .
C62 C67 C66 121.7(13) . .
C62 C67 N61 107.5(11) . .
C66 C67 N61 130.8(12) . .
N72 C71 N71 113.8(11) . .
C73 C72 C77 121.0(12) . .
C73 C72 N71 133.2(11) . .
C77 C72 N71 105.7(11) . .
C74 C73 C72 119.0(12) . .
C73 C74 C75 120.2(12) . .
C76 C75 C74 121.8(13) . .
C75 C76 C77 116.9(12) . .
N72 C77 C76 128.6(12) . .
N72 C77 C72 110.2(11) . .
C76 C77 C72 121.2(12) . .
N82 C81 N81 116.3(12) . .
N81 C82 C87 107.5(11) . .
N81 C82 C83 132.9(13) . .
C87 C82 C83 119.5(12) . .
C84 C83 C82 119.6(13) . .
C83 C84 C85 120.7(13) . .
C86 C85 C84 121.1(13) . .
C85 C86 C87 116.5(13) . .
C82 C87 N82 109.1(11) . .
C82 C87 C86 122.5(12) . .
N82 C87 C86 128.3(12) . .
C11 N11 C12 103.5(10) . .
C11 N11 Cu1 117.4(9) . .
C12 N11 Cu1 131.7(8) . .
C11 N12 C17 102.9(10) . .
C11 N12 B1 119.6(10) . .
C17 N12 B1 133.0(11) . .
C21 N21 C22 105.1(10) . .
C21 N21 B1 120.8(10) . .
C22 N21 B1 131.0(10) . .
C21 N22 C27 104.3(11) . .
C21 N22 Cu2 117.7(9) . 1_455
C27 N22 Cu2 133.1(9) . 1_455
C31 N31 C32 102.0(9) . .
C31 N31 B1 122.2(10) . .
C32 N31 B1 131.5(10) . .
C31 N32 C37 105.3(12) . .
C31 N32 Cu1 115.6(10) . 1_565
C37 N32 Cu1 132.8(9) . 1_565
C42 N41 C41 101.7(10) . .
C42 N41 B1 133.5(10) . .
C41 N41 B1 120.5(10) . .
C41 N42 C47 106.5(11) . .
C41 N42 Cu2 113.0(10) . .
C47 N42 Cu2 131.1(9) . .
C51 N51 C52 106.4(11) . .
C51 N51 B2 119.1(11) . .
C52 N51 B2 131.6(10) . .
C51 N52 C57 103.7(11) . .
C51 N52 Cu1 118.6(9) . .
C57 N52 Cu1 131.5(8) . .
C61 N61 C67 103.3(10) . .
C61 N61 B2 120.6(10) . .
C67 N61 B2 132.1(10) . .
C61 N62 C62 103.3(11) . .
C61 N62 Cu2 116.5(9) . 1_545
C62 N62 Cu2 132.4(9) . 1_545
C72 N71 C71 102.0(9) . .
C72 N71 B2 132.0(10) . .
C71 N71 B2 120.4(9) . .
C71 N72 C77 106.9(11) . .
C71 N72 Cu1 112.2(10) . 1_655
C77 N72 Cu1 132.3(9) . 1_655
C81 N81 C82 103.0(10) . .
C81 N81 B2 121.7(11) . .
C82 N81 B2 132.4(11) . .
C81 N82 C87 104.1(11) . .
C81 N82 Cu2 117.0(10) . .
C87 N82 Cu2 132.6(9) . .

loop_
_geom_bond_atom_site_label_1
_geom_bond_atom_site_label_2
_geom_bond_distance
_geom_bond_site_symmetry_2
Cu1 N52 2.048(11) .
Cu1 N32 2.051(12) 1_545
Cu1 N11 2.052(11) .
Cu1 N72 2.054(11) 1_455
Cu2 N62 2.042(11) 1_565
Cu2 N22 2.043(11) 1_655
Cu2 N82 2.056(12) .
Cu2 N42 2.063(11) .
B1 N41 1.525(17) .
B1 N12 1.537(16) .
B1 N21 1.550(16) .
B1 N31 1.564(16) .
B2 N81 1.526(16) .
B2 N71 1.552(17) .
B2 N51 1.560(16) .
B2 N61 1.561(17) .
C11 N11 1.323(16) .
C11 N12 1.370(16) .
C12 C13 1.391(19) .
C12 C17 1.392(19) .
C12 N11 1.408(16) .
C13 C14 1.42(2) .
C14 C15 1.40(2) .
C15 C16 1.40(2) .
C16 C17 1.408(19) .
C17 N12 1.411(17) .
C21 N22 1.338(17) .
C21 N21 1.369(17) .
C22 N21 1.387(16) .
C22 C27 1.405(18) .
C22 C23 1.405(19) .
C23 C24 1.403(19) .
C24 C25 1.40(2) .
C25 C26 1.38(2) .
C26 C27 1.375(18) .
C27 N22 1.379(17) .
C31 N32 1.279(16) .
C31 N31 1.410(16) .
C32 C33 1.394(19) .
C32 C37 1.407(19) .
C32 N31 1.427(17) .
C33 C34 1.38(2) .
C34 C35 1.41(2) .
C35 C36 1.38(2) .
C36 C37 1.413(19) .
C37 N32 1.390(18) .
C41 N42 1.238(17) .
C41 N41 1.471(16) .
C42 N41 1.383(17) .
C42 C43 1.394(18) .
C42 C47 1.403(18) .
C43 C44 1.35(2) .
C44 C45 1.41(2) .
C45 C46 1.39(2) .
C46 C47 1.391(19) .
C47 N42 1.417(17) .
C51 N52 1.346(17) .
C51 N51 1.348(16) .
C52 N51 1.385(16) .
C52 C53 1.408(18) .
C52 C57 1.417(17) .
C53 C54 1.409(19) .
C54 C55 1.40(2) .
C55 C56 1.38(2) .
C56 C57 1.381(19) .
C57 N52 1.398(17) .
C61 N62 1.329(17) .
C61 N61 1.379(16) .
C62 C67 1.382(19) .
C62 C63 1.39(2) .
C62 N62 1.399(17) .
C63 C64 1.42(2) .
C64 C65 1.38(2) .
C65 C66 1.40(2) .
C66 C67 1.406(18) .
C67 N61 1.407(17) .
C71 N72 1.247(17) .
C71 N71 1.477(17) .
C72 C73 1.382(18) .
C72 C77 1.414(18) .
C72 N71 1.429(17) .
C73 C74 1.377(19) .
C74 C75 1.42(2) .
C75 C76 1.40(2) .
C76 C77 1.399(19) .
C77 N72 1.398(17) .
C81 N82 1.282(17) .
C81 N81 1.385(17) .
C82 N81 1.388(17) .
C82 C87 1.389(19) .
C82 C83 1.393(19) .
C83 C84 1.368(19) .
C84 C85 1.42(2) .
C85 C86 1.39(2) .
C86 C87 1.412(19) .
C87 N82 1.401(17) .
N22 Cu2 2.043(11) 1_455
N32 Cu1 2.051(12) 1_565
N62 Cu2 2.042(11) 1_545
N72 Cu1 2.054(11) 1_655
